data_4000251
_journal_name_full 'Chemistry of Materials'
_journal_paper_doi 10.1021/cm020650x
_journal_year 2003
_chemical_formula_sum 'C H3 Cl2 O3 P Sn2'
_chemical_formula_weight 402.33
_space_group_IT_number 2
_symmetry_cell_setting triclinic
_symmetry_space_group_name_Hall '-P 1'
_symmetry_space_group_name_H-M 'P -1'
_atom_sites_solution_hydrogens geom
_atom_sites_solution_primary direct
_atom_sites_solution_secondary difmap
_cell_angle_alpha 81.299(7)
_cell_angle_beta 89.052(7)
_cell_angle_gamma 89.781(7)
_cell_formula_units_Z 2
_cell_length_a 4.7275(17)
_cell_length_b 6.152(2)
_cell_length_c 13.632(5)
_cell_measurement_temperature 293(2)
_cell_volume 391.8(3)
_diffrn_ambient_temperature 293(2)
_diffrn_radiation_monochromator graphite
_diffrn_radiation_source 'fine-focus sealed tube'
_diffrn_radiation_type MoK\a
_diffrn_radiation_wavelength 0.71073
_diffrn_reflns_av_R_equivalents 0.1045
_diffrn_reflns_av_sigmaI/netI 0.1061
_diffrn_reflns_limit_h_max 5
_diffrn_reflns_limit_h_min -6
_diffrn_reflns_limit_k_max 7
_diffrn_reflns_limit_k_min -8
_diffrn_reflns_limit_l_max 11
_diffrn_reflns_limit_l_min -18
_diffrn_reflns_number 2280
_diffrn_reflns_theta_max 28.30
_diffrn_reflns_theta_min 1.51
_exptl_absorpt_coefficient_mu 7.195
_exptl_crystal_density_diffrn 3.410
_exptl_crystal_density_method 'not measured'
_exptl_crystal_F_000 364
_refine_ls_extinction_coef ?
_refine_ls_extinction_method none
_refine_ls_goodness_of_fit_ref 1.054
_refine_ls_hydrogen_treatment mixed
_refine_ls_matrix_type full
_refine_ls_number_parameters 83
_refine_ls_number_reflns 1675
_refine_ls_number_restraints 0
_refine_ls_restrained_S_all 1.054
_refine_ls_R_factor_all 0.1209
_refine_ls_R_factor_gt 0.0877
_refine_ls_shift/su_max 0.000
_refine_ls_shift/su_mean 0.000
_refine_ls_structure_factor_coef Fsqd
_refine_ls_weighting_details 'calc w=1/[\s^2^(Fo^2^)+(0.1102P)^2^+23.1357P] where P=(Fo^2^+2Fc^2^)/3'
_refine_ls_weighting_scheme calc
_refine_ls_wR_factor_gt 0.2233
_refine_ls_wR_factor_ref 0.2444
_reflns_number_gt 1164
_reflns_number_total 1675
_reflns_threshold_expression >2sigma(I)
_cod_database_code 4000251

loop_
_symmetry_equiv_pos_as_xyz
'x, y, z'
'-x, -y, -z'

loop_
_atom_site_label
_atom_site_type_symbol
_atom_site_fract_x
_atom_site_fract_y
_atom_site_fract_z
_atom_site_U_iso_or_equiv
_atom_site_adp_type
_atom_site_occupancy
_atom_site_symmetry_multiplicity
_atom_site_calc_flag
_atom_site_refinement_flags
_atom_site_disorder_assembly
_atom_site_disorder_group
Sn1 Sn 0.3044(3) 0.0540(3) 0.13442(12) 0.0282(5) Uani 1 1 d . . .
Sn2 Sn 0.2797(3) -0.2526(3) 0.42970(11) 0.0242(5) Uani 1 1 d . . .
P1 P 0.8166(11) -0.2594(9) 0.2602(4) 0.0235(12) Uani 1 1 d . . .
Cl2 Cl 0.2865(14) 0.1609(10) 0.3985(4) 0.0374(14) Uani 1 1 d . . .
Cl1 Cl 0.2739(12) -0.2435(10) 0.0278(4) 0.0313(12) Uani 1 1 d . . .
O1 O 0.712(3) -0.073(3) 0.1863(11) 0.025(3) Uani 1 1 d . . .
O2 O 0.694(4) -0.279(3) 0.3626(12) 0.039(4) Uani 1 1 d . . .
O3 O 0.144(3) -0.225(3) 0.2681(12) 0.034(4) Uani 1 1 d . . .
C1 C 0.759(5) -0.506(4) 0.2156(17) 0.032(5) Uani 1 1 d . . .
H1 H 0.8072 -0.4886 0.1461 0.048 Uiso 1 1 calc R . .
H2 H 0.5635 -0.5466 0.2250 0.048 Uiso 1 1 calc R . .
H3 H 0.8750 -0.6193 0.2510 0.048 Uiso 1 1 calc R . .

loop_
_atom_site_aniso_label
_atom_site_aniso_U_11
_atom_site_aniso_U_22
_atom_site_aniso_U_33
_atom_site_aniso_U_23
_atom_site_aniso_U_13
_atom_site_aniso_U_12
Sn1 0.0273(8) 0.0293(9) 0.0288(9) -0.0060(7) -0.0068(6) 0.0050(6)
Sn2 0.0232(8) 0.0323(9) 0.0169(7) -0.0026(6) -0.0016(5) 0.0026(6)
P1 0.019(3) 0.029(3) 0.023(3) -0.006(2) -0.004(2) 0.003(2)
Cl2 0.052(4) 0.031(3) 0.030(3) -0.006(2) -0.006(3) 0.007(3)
Cl1 0.037(3) 0.035(3) 0.023(3) -0.007(2) -0.003(2) 0.000(2)
O1 0.022(7) 0.032(8) 0.019(7) 0.000(6) -0.003(6) 0.002(6)
O2 0.029(9) 0.070(13) 0.017(8) -0.009(8) -0.007(6) 0.008(8)
O3 0.014(7) 0.063(12) 0.027(8) -0.008(8) -0.007(6) 0.005(7)
C1 0.019(10) 0.049(15) 0.027(12) -0.002(10) -0.005(9) -0.005(10)
